data_4340821
loop_
_publ_author_name
'Chandrasekaran, P.'
'Greene, Angelique F.'
'Lillich, Karen'
'Capone, Stephen'
'Mague, Joel T.'
'DeBeer, Serena'
'Donahue, James P.'

_publ_section_title
;
 A Structural and Spectroscopic Investigation of Octahedral Platinum
 Bis(dithiolene)phosphine Complexes: Platinum Dithiolene Internal Redox
 Chemistry Induced by Phosphine Association.
;
_journal_issue 17
_journal_name_full 'Inorganic chemistry'
_journal_page_first 9192
_journal_page_last 9205
_journal_paper_doi 10.1021/ic501273b
_journal_volume 53
_journal_year 2014
_chemical_formula_moiety 'C20 H22 O4 S2'
_chemical_formula_sum 'C20 H22 O4 S2'
_chemical_formula_weight 390.50
_chemical_name_systematic
; 
 Dithiocarbonic acid S-[1,2-bis(4-methoxyphenyl)-2-oxoethyl]
 ester O-isopropyl ester
;
_space_group_IT_number 14
_symmetry_cell_setting monoclinic
_symmetry_space_group_name_Hall '-P 2ybc'
_symmetry_space_group_name_H-M 'P 1 21/c 1'
_atom_sites_solution_hydrogens geom
_atom_sites_solution_primary direct
_atom_sites_solution_secondary difmap
_audit_creation_method SHELXL-97
_cell_angle_alpha 90.00
_cell_angle_beta 102.779(2)
_cell_angle_gamma 90.00
_cell_formula_units_Z 4
_cell_length_a 11.527(1)
_cell_length_b 16.947(2)
_cell_length_c 10.322(1)
_cell_measurement_reflns_used 9933
_cell_measurement_temperature 100(2)
_cell_measurement_theta_max 27.17
_cell_measurement_theta_min 2.35
_cell_volume 1966.4(3)
_computing_cell_refinement 'Bruker APEX2 (Bruker-AXS, 2008)'
_computing_data_collection 'Bruker APEX2 (Bruker-AXS, 2008)'
_computing_data_reduction 'Bruker SAINT+ (Bruker-AXS, 2006a)'
_computing_molecular_graphics 'Bruker APEX2 (Bruker-AXS, 2008)'
_computing_publication_material 'Bruker APEX2 (Bruker-AXS, 2008)'
_computing_structure_refinement 'SHELXL-97 (Sheldrick, 1997)'
_computing_structure_solution 'SHELXS-97 (Sheldrick, 1997)'
_diffrn_ambient_temperature 100(2)
_diffrn_measured_fraction_theta_full 0.997
_diffrn_measured_fraction_theta_max 0.997
_diffrn_measurement_device_type 'Bruker-AXS Smart APEX I CCD area detector'
_diffrn_measurement_method 'phi and omega scans'
_diffrn_radiation_monochromator graphite
_diffrn_radiation_source 'fine-focus sealed tube'
_diffrn_radiation_type MoK\a
_diffrn_radiation_wavelength 0.71073
_diffrn_reflns_av_R_equivalents 0.0461
_diffrn_reflns_av_sigmaI/netI 0.0292
_diffrn_reflns_limit_h_max 14
_diffrn_reflns_limit_h_min -14
_diffrn_reflns_limit_k_max 21
_diffrn_reflns_limit_k_min -20
_diffrn_reflns_limit_l_max 13
_diffrn_reflns_limit_l_min -13
_diffrn_reflns_number 31177
_diffrn_reflns_theta_full 27.22
_diffrn_reflns_theta_max 27.22
_diffrn_reflns_theta_min 2.17
_exptl_absorpt_coefficient_mu 0.292
_exptl_absorpt_correction_T_max 0.9722
_exptl_absorpt_correction_T_min 0.9088
_exptl_absorpt_correction_type multi-scan
_exptl_absorpt_process_details 'SADABS (Sheldrick, 2007)'
_exptl_crystal_colour colourless
_exptl_crystal_density_diffrn 1.319
_exptl_crystal_density_method 'not measured'
_exptl_crystal_description Parallepiped
_exptl_crystal_F_000 824
_exptl_crystal_size_max 0.17
_exptl_crystal_size_mid 0.11
_exptl_crystal_size_min 0.10
_refine_diff_density_max 0.585
_refine_diff_density_min -0.297
_refine_diff_density_rms 0.070
_refine_ls_extinction_method none
_refine_ls_goodness_of_fit_ref 1.222
_refine_ls_hydrogen_treatment constr
_refine_ls_matrix_type full
_refine_ls_number_parameters 251
_refine_ls_number_reflns 4375
_refine_ls_number_restraints 5
_refine_ls_restrained_S_all 1.231
_refine_ls_R_factor_all 0.0824
_refine_ls_R_factor_gt 0.0710
_refine_ls_shift/su_max 0.000
_refine_ls_shift/su_mean 0.000
_refine_ls_structure_factor_coef Fsqd
_refine_ls_weighting_details 'calc w=1/[\s^2^(Fo^2^)+(0.0294P)^2^+4.3227P] where P=(Fo^2^+2Fc^2^)/3'
_refine_ls_weighting_scheme calc
_refine_ls_wR_factor_gt 0.1492
_refine_ls_wR_factor_ref 0.1540
_reflns_number_gt 3769
_reflns_number_total 4375
_reflns_threshold_expression >2\s(I)
_cod_data_source_file ic501273b_si_002.cif
_cod_data_source_block jpd185a
_cod_depositor_comments
;
The following automatic conversions were performed:

'_symmetry_cell_setting' value 'Monoclinic' changed to 'monoclinic'
according to
/usr/data/users/saulius/crontab/automatic-downloads/rss-feeds/ACS/lib/dictionaries/cif_core.dic
dictionary named 'cif_core.dic' version 2.4.2 from 2011-04-26.

Automatic conversion script
Id: cif_fix_values 2281 2013-09-26 08:29:07Z andrius 

 Adding full bibliography for 4340821--4340833.cif.
;
_cod_original_cell_volume 1966.5(4)
_cod_original_sg_symbol_H-M P2(1)/c
_cod_database_code 4340821

loop_
_symmetry_equiv_pos_as_xyz
'x, y, z'
'-x, y+1/2, -z+1/2'
'-x, -y, -z'
'x, -y-1/2, z-1/2'

loop_
_atom_site_label
_atom_site_type_symbol
_atom_site_fract_x
_atom_site_fract_y
_atom_site_fract_z
_atom_site_U_iso_or_equiv
_atom_site_adp_type
_atom_site_occupancy
_atom_site_symmetry_multiplicity
_atom_site_calc_flag
_atom_site_refinement_flags
_atom_site_disorder_assembly
_atom_site_disorder_group
S1 S 0.67399(7) 0.22133(5) 0.12207(12) 0.0258(3) Uani 0.944(2) 1 d PD A 1
S2 S 0.65669(9) 0.04895(5) 0.11298(13) 0.0334(3) Uani 0.944(2) 1 d PD A 1
S1A S 0.6772(11) 0.2216(7) 0.196(2) 0.0258(3) Uani 0.056(2) 1 d PD A 2
S2A S 0.6505(15) 0.0549(9) 0.181(2) 0.0334(3) Uani 0.056(2) 1 d PD A 2
O1 O 1.3687(2) 0.35149(15) 0.3703(3) 0.0356(6) Uani 1 1 d . . .
O2 O 0.8785(2) 0.25348(18) -0.0072(3) 0.0435(7) Uani 1 1 d . . .
O3 O 0.6093(3) 0.59781(15) 0.0713(3) 0.0466(7) Uani 1 1 d . A .
O4 O 0.85460(19) 0.13200(14) 0.2053(2) 0.0295(5) Uani 1 1 d . . .
C1 C 1.4599(3) 0.3595(2) 0.2983(4) 0.0369(8) Uani 1 1 d . . .
H1A H 1.4652 0.3109 0.2484 0.055 Uiso 1 1 calc R . .
H1B H 1.5362 0.3691 0.3604 0.055 Uiso 1 1 calc R . .
H1C H 1.4413 0.4039 0.2364 0.055 Uiso 1 1 calc R . .
C2 C 1.2557(3) 0.33834(18) 0.2993(4) 0.0281(7) Uani 1 1 d . . .
C3 C 1.2256(3) 0.3246(2) 0.1640(4) 0.0351(8) Uani 1 1 d . . .
H3 H 1.2845 0.3275 0.1126 0.042 Uiso 1 1 calc R . .
C4 C 1.1090(3) 0.3065(3) 0.1041(4) 0.0408(9) Uani 1 1 d . . .
H4 H 1.0887 0.2955 0.0116 0.049 Uiso 1 1 calc R . .
C5 C 1.0204(3) 0.30415(18) 0.1771(3) 0.0273(7) Uani 1 1 d . . .
C6 C 1.0507(3) 0.3213(2) 0.3100(4) 0.0319(7) Uani 1 1 d . . .
H6 H 0.9912 0.3213 0.3608 0.038 Uiso 1 1 calc R . .
C7 C 1.1687(3) 0.3386(3) 0.3713(4) 0.0413(9) Uani 1 1 d . . .
H7 H 1.1888 0.3507 0.4635 0.050 Uiso 1 1 calc R . .
C8 C 0.8984(3) 0.2790(2) 0.1069(3) 0.0297(7) Uani 1 1 d . A .
C9 C 0.7979(3) 0.28975(18) 0.1799(3) 0.0245(6) Uani 1 1 d D . .
H9 H 0.8297 0.2822 0.2774 0.029 Uiso 1 1 calc R A 1
C10 C 0.7474(3) 0.37254(19) 0.1548(3) 0.0261(7) Uani 1 1 d . A .
C11 C 0.7262(3) 0.4178(2) 0.2572(4) 0.0318(7) Uani 1 1 d . . .
H11 H 0.7442 0.3974 0.3451 0.038 Uiso 1 1 calc R A .
C12 C 0.6780(3) 0.4942(2) 0.2337(4) 0.0362(8) Uani 1 1 d . A .
H12 H 0.6623 0.5249 0.3049 0.043 Uiso 1 1 calc R . .
C13 C 0.6540(3) 0.5237(2) 0.1072(4) 0.0356(8) Uani 1 1 d . . .
C14 C 0.6755(4) 0.4787(2) 0.0028(4) 0.0430(9) Uani 1 1 d . A .
H14 H 0.6588 0.4995 -0.0848 0.052 Uiso 1 1 calc R . .
C15 C 0.7214(4) 0.4034(2) 0.0269(4) 0.0382(8) Uani 1 1 d . . .
H15 H 0.7353 0.3724 -0.0449 0.046 Uiso 1 1 calc R A .
C16 C 0.5788(4) 0.6449(2) 0.1711(5) 0.0543(11) Uani 1 1 d . . .
H16A H 0.5203 0.6170 0.2101 0.082 Uiso 1 1 calc R A .
H16B H 0.5446 0.6948 0.1323 0.082 Uiso 1 1 calc R . .
H16C H 0.6502 0.6557 0.2402 0.082 Uiso 1 1 calc R . .
C17 C 0.7394(3) 0.12866(19) 0.1527(3) 0.0280(7) Uani 1 1 d D A .
C18 C 0.9280(3) 0.0593(2) 0.2198(4) 0.0358(8) Uani 0.497(4) 1 d PD B 1
H18 H 0.8765 0.0161 0.2418 0.043 Uiso 0.497(4) 1 calc PR B 1
C19 C 0.9605(7) 0.0356(4) 0.0961(7) 0.0396(12) Uani 0.497(4) 1 d PD B 1
H19A H 0.8883 0.0295 0.0259 0.059 Uiso 0.497(4) 1 calc PR B 1
H19B H 1.0033 -0.0148 0.1096 0.059 Uiso 0.497(4) 1 calc PR B 1
H19C H 1.0116 0.0760 0.0699 0.059 Uiso 0.497(4) 1 calc PR B 1
C20 C 1.0250(7) 0.0697(4) 0.3389(7) 0.0379(12) Uani 0.497(4) 1 d PD B 1
H20A H 0.9912 0.0848 0.4145 0.057 Uiso 0.497(4) 1 calc PR B 1
H20B H 1.0791 0.1112 0.3222 0.057 Uiso 0.497(4) 1 calc PR B 1
H20C H 1.0689 0.0201 0.3589 0.057 Uiso 0.497(4) 1 calc PR B 1
C18A C 0.9280(3) 0.0593(2) 0.2198(4) 0.0358(8) Uani 0.503(4) 1 d PD B 2
H18A H 0.8942 0.0196 0.1499 0.043 Uiso 0.503(4) 1 calc PR B 2
C19A C 1.0488(6) 0.0959(4) 0.1957(8) 0.0396(12) Uani 0.503(4) 1 d PD B 2
H19D H 1.0362 0.1155 0.1044 0.059 Uiso 0.503(4) 1 calc PR B 2
H19E H 1.1106 0.0551 0.2101 0.059 Uiso 0.503(4) 1 calc PR B 2
H19F H 1.0740 0.1395 0.2579 0.059 Uiso 0.503(4) 1 calc PR B 2
C20A C 0.9378(7) 0.0279(4) 0.3491(7) 0.0379(12) Uani 0.503(4) 1 d PD B 2
H20D H 0.8609 0.0059 0.3567 0.057 Uiso 0.503(4) 1 calc PR B 2
H20E H 0.9611 0.0699 0.4150 0.057 Uiso 0.503(4) 1 calc PR B 2
H20F H 0.9981 -0.0139 0.3649 0.057 Uiso 0.503(4) 1 calc PR B 2

loop_
_atom_site_aniso_label
_atom_site_aniso_U_11
_atom_site_aniso_U_22
_atom_site_aniso_U_33
_atom_site_aniso_U_23
_atom_site_aniso_U_13
_atom_site_aniso_U_12
S1 0.0172(4) 0.0207(4) 0.0373(7) 0.0065(4) 0.0013(3) -0.0013(3)
S2 0.0349(5) 0.0219(4) 0.0427(7) 0.0048(4) 0.0066(4) -0.0028(4)
S1A 0.0172(4) 0.0207(4) 0.0373(7) 0.0065(4) 0.0013(3) -0.0013(3)
S2A 0.0349(5) 0.0219(4) 0.0427(7) 0.0048(4) 0.0066(4) -0.0028(4)
O1 0.0195(11) 0.0402(14) 0.0463(15) 0.0005(12) 0.0058(10) -0.0050(10)
O2 0.0318(13) 0.0660(19) 0.0331(14) 0.0010(13) 0.0077(11) -0.0090(13)
O3 0.0536(17) 0.0221(13) 0.0662(19) 0.0048(13) 0.0175(14) 0.0004(12)
O4 0.0229(11) 0.0267(12) 0.0380(13) 0.0005(10) 0.0048(9) 0.0066(9)
C1 0.0221(16) 0.0324(19) 0.056(2) 0.0121(17) 0.0090(15) -0.0003(14)
C2 0.0211(15) 0.0188(15) 0.044(2) 0.0021(14) 0.0060(13) -0.0004(11)
C3 0.0297(17) 0.037(2) 0.041(2) 0.0025(16) 0.0125(15) -0.0048(15)
C4 0.0331(19) 0.058(3) 0.0319(19) 0.0004(17) 0.0086(15) -0.0114(17)
C5 0.0259(15) 0.0199(15) 0.0364(18) 0.0043(13) 0.0074(13) 0.0012(12)
C6 0.0261(16) 0.0311(18) 0.0390(19) -0.0085(15) 0.0081(14) -0.0020(13)
C7 0.0311(18) 0.056(2) 0.038(2) -0.0114(18) 0.0094(15) -0.0118(17)
C8 0.0292(16) 0.0313(17) 0.0283(17) 0.0063(14) 0.0057(13) -0.0044(14)
C9 0.0185(14) 0.0236(15) 0.0299(16) 0.0045(13) 0.0025(12) -0.0032(12)
C10 0.0178(14) 0.0234(16) 0.0369(18) 0.0025(14) 0.0056(12) -0.0057(11)
C11 0.0245(16) 0.0371(19) 0.0360(19) 0.0049(15) 0.0117(14) -0.0002(14)
C12 0.0247(16) 0.037(2) 0.051(2) -0.0027(17) 0.0170(15) -0.0022(14)
C13 0.0262(17) 0.0246(17) 0.055(2) 0.0057(16) 0.0077(16) -0.0051(13)
C14 0.064(3) 0.0235(18) 0.037(2) 0.0052(16) 0.0028(18) -0.0001(17)
C15 0.053(2) 0.0247(17) 0.0336(19) 0.0034(15) 0.0018(16) -0.0020(16)
C16 0.054(3) 0.032(2) 0.079(3) -0.009(2) 0.018(2) -0.0030(19)
C17 0.0259(16) 0.0253(16) 0.0333(17) 0.0063(14) 0.0074(13) 0.0021(13)
C18 0.0356(18) 0.0276(18) 0.042(2) -0.0032(15) 0.0039(15) 0.0148(14)
C19 0.044(3) 0.032(3) 0.043(3) 0.003(2) 0.011(2) 0.018(2)
C20 0.039(3) 0.029(3) 0.042(3) -0.001(2) 0.003(2) 0.010(2)
C18A 0.0356(18) 0.0276(18) 0.042(2) -0.0032(15) 0.0039(15) 0.0148(14)
C19A 0.044(3) 0.032(3) 0.043(3) 0.003(2) 0.011(2) 0.018(2)
C20A 0.039(3) 0.029(3) 0.042(3) -0.001(2) 0.003(2) 0.010(2)

loop_
_atom_type_symbol
_atom_type_description
_atom_type_scat_dispersion_real
_atom_type_scat_dispersion_imag
_atom_type_scat_source
C C 0.0033 0.0016 'International Tables Vol C Tables 4.2.6.8 and 6.1.1.4'
H H 0.0000 0.0000 'International Tables Vol C Tables 4.2.6.8 and 6.1.1.4'
O O 0.0106 0.0060 'International Tables Vol C Tables 4.2.6.8 and 6.1.1.4'
S S 0.1246 0.1234 'International Tables Vol C Tables 4.2.6.8 and 6.1.1.4'

loop_
_geom_angle_atom_site_label_1
_geom_angle_atom_site_label_2
_geom_angle_atom_site_label_3
_geom_angle
C17 S1 C9 103.66(15)
C17 S1A C9 100.1(7)
C2 O1 C1 117.6(3)
C13 O3 C16 117.3(3)
C17 O4 C18 120.4(3)
O1 C1 H1A 109.5
O1 C1 H1B 109.5
H1A C1 H1B 109.5
O1 C1 H1C 109.5
H1A C1 H1C 109.5
H1B C1 H1C 109.5
O1 C2 C7 115.7(3)
O1 C2 C3 124.5(3)
C7 C2 C3 119.8(3)
C2 C3 C4 119.3(3)
C2 C3 H3 120.3
C4 C3 H3 120.3
C3 C4 C5 121.3(4)
C3 C4 H4 119.4
C5 C4 H4 119.4
C6 C5 C4 118.7(3)
C6 C5 C8 123.3(3)
C4 C5 C8 117.9(3)
C5 C6 C7 120.3(3)
C5 C6 H6 119.9
C7 C6 H6 119.9
C2 C7 C6 120.5(3)
C2 C7 H7 119.7
C6 C7 H7 119.7
O2 C8 C5 121.4(3)
O2 C8 C9 121.0(3)
C5 C8 C9 117.5(3)
C10 C9 C8 109.3(3)
C10 C9 S1 106.7(2)
C8 C9 S1 112.6(2)
C10 C9 S1A 109.0(4)
C8 C9 S1A 129.7(5)
C10 C9 H9 109.4
C8 C9 H9 109.4
S1 C9 H9 109.4
S1A C9 H9 87.0
C11 C10 C15 119.0(3)
C11 C10 C9 120.8(3)
C15 C10 C9 120.2(3)
C10 C11 C12 120.8(3)
C10 C11 H11 119.6
C12 C11 H11 119.6
C13 C12 C11 119.3(4)
C13 C12 H12 120.3
C11 C12 H12 120.3
C12 C13 O3 125.1(4)
C12 C13 C14 120.5(3)
O3 C13 C14 114.4(3)
C15 C14 C13 119.7(4)
C15 C14 H14 120.2
C13 C14 H14 120.2
C14 C15 C10 120.8(4)
C14 C15 H15 119.6
C10 C15 H15 119.6
O3 C16 H16A 109.5
O3 C16 H16B 109.5
H16A C16 H16B 109.5
O3 C16 H16C 109.5
H16A C16 H16C 109.5
H16B C16 H16C 109.5
O4 C17 S2 127.6(3)
O4 C17 S2A 123.9(7)
O4 C17 S1 113.1(2)
S2 C17 S1 119.30(19)
S2A C17 S1 116.5(6)
O4 C17 S1A 106.1(5)
S2 C17 S1A 122.0(4)
S2A C17 S1A 108.2(9)
C19 C18 C20 117.8(5)
C19 C18 O4 113.0(4)
C20 C18 O4 107.1(4)
C19 C18 H18 106.1
C20 C18 H18 106.1
O4 C18 H18 106.1
C18 C19 H19A 109.5
C18 C19 H19B 109.5
H19A C19 H19B 109.5
C18 C19 H19C 109.5
H19A C19 H19C 109.5
H19B C19 H19C 109.5
C18 C20 H20A 109.5
C18 C20 H20B 109.5
H20A C20 H20B 109.5
C18 C20 H20C 109.5
H20A C20 H20C 109.5
H20B C20 H20C 109.5
H19D C19A H19E 109.5
H19D C19A H19F 109.5
H19E C19A H19F 109.5
H20D C20A H20E 109.5
H20D C20A H20F 109.5
H20E C20A H20F 109.5

loop_
_geom_bond_atom_site_label_1
_geom_bond_atom_site_label_2
_geom_bond_distance
S1 C17 1.741(3)
S1 C9 1.834(3)
S2 C17 1.652(3)
S1A C17 1.825(13)
S1A C9 1.843(12)
S2A C17 1.681(14)
O1 C2 1.364(4)
O1 C1 1.422(4)
O2 C8 1.228(4)
O3 C13 1.377(4)
O3 C16 1.407(5)
O4 C17 1.319(4)
O4 C18 1.483(4)
C1 H1A 0.9800
C1 H1B 0.9800
C1 H1C 0.9800
C2 C7 1.374(5)
C2 C3 1.383(5)
C3 C4 1.384(5)
C3 H3 0.9500
C4 C5 1.397(5)
C4 H4 0.9500
C5 C6 1.369(5)
C5 C8 1.495(4)
C6 C7 1.399(5)
C6 H6 0.9500
C7 H7 0.9500
C8 C9 1.526(5)
C9 C10 1.519(4)
C9 H9 1.0000
C10 C11 1.371(5)
C10 C15 1.390(5)
C11 C12 1.409(5)
C11 H11 0.9500
C12 C13 1.368(5)
C12 H12 0.9500
C13 C14 1.387(6)
C14 C15 1.384(5)
C14 H14 0.9500
C15 H15 0.9500
C16 H16A 0.9800
C16 H16B 0.9800
C16 H16C 0.9800
C18 C19 1.465(8)
C18 C20 1.478(7)
C18 H18 1.0000
C19 H19A 0.9800
C19 H19B 0.9800
C19 H19C 0.9800
C20 H20A 0.9800
C20 H20B 0.9800
C20 H20C 0.9800
C19A H19D 0.9800
C19A H19E 0.9800
C19A H19F 0.9800
C20A H20D 0.9800
C20A H20E 0.9800
C20A H20F 0.9800
